data_4070573
loop_
_publ_author_name
'Choi, Moon-Gun'
'Ho, Teh C.'
'Angelici, Robert J.'

_publ_section_title
;
 Arene Binding Affinities in [CpRu(\h6-arene)]+Complexes: Models for the
 Adsorption of Arenes on Hydrodesulfurization Catalysts
;
_journal_issue 6
_journal_name_full Organometallics
_journal_page_first 1098
_journal_paper_doi 10.1021/om700773j
_journal_volume 27
_journal_year 2008
_chemical_formula_sum 'C17 H14 F6 N P Ru'
_chemical_formula_weight 478.33
_chemical_name_common '[CpRu(Car)](PF6)'
_chemical_name_systematic
; 
  [CpRu(Car)](PF6)
;
_space_group_IT_number 14
_symmetry_cell_setting monoclinic
_symmetry_space_group_name_Hall '-P 2ybc'
_symmetry_space_group_name_H-M 'P 1 21/c 1'
_atom_sites_solution_hydrogens geom
_atom_sites_solution_primary direct
_atom_sites_solution_secondary difmap
_audit_creation_method SHELXL-97
_cell_angle_alpha 90.00
_cell_angle_beta 112.9490(10)
_cell_angle_gamma 90.00
_cell_formula_units_Z 4
_cell_length_a 9.7862(5)
_cell_length_b 16.7367(8)
_cell_length_c 11.0019(5)
_cell_measurement_reflns_used 9631
_cell_measurement_temperature 273(2)
_cell_measurement_theta_max 28.10
_cell_measurement_theta_min 2.26
_cell_volume 1659.36(14)
_computing_cell_refinement 'Bruker SMART'
_computing_data_collection 'Bruker SMART'
_computing_data_reduction 'Bruker SAINT'
_computing_molecular_graphics 'Bruker SHELXTL'
_computing_publication_material 'Bruker SHELXTL'
_computing_structure_refinement 'SHELXL-97 (Sheldrick, 1997)'
_computing_structure_solution 'SHELXS-97 (Sheldrick, 1990)'
_diffrn_ambient_temperature 273(2)
_diffrn_measured_fraction_theta_full 0.945
_diffrn_measured_fraction_theta_max 0.945
_diffrn_measurement_device_type 'CCD area detector'
_diffrn_measurement_method 'phi and omega scans'
_diffrn_radiation_monochromator graphite
_diffrn_radiation_source 'fine-focus sealed tube'
_diffrn_radiation_type MoK\a
_diffrn_radiation_wavelength 0.71073
_diffrn_reflns_av_R_equivalents 0.0168
_diffrn_reflns_av_sigmaI/netI 0.0149
_diffrn_reflns_limit_h_max 12
_diffrn_reflns_limit_h_min -12
_diffrn_reflns_limit_k_max 22
_diffrn_reflns_limit_k_min -22
_diffrn_reflns_limit_l_max 14
_diffrn_reflns_limit_l_min -14
_diffrn_reflns_number 14058
_diffrn_reflns_theta_full 28.30
_diffrn_reflns_theta_max 28.30
_diffrn_reflns_theta_min 2.26
_exptl_absorpt_coefficient_mu 1.105
_exptl_absorpt_correction_T_max 1
_exptl_absorpt_correction_T_min 0.87
_exptl_absorpt_correction_type multi-scan
_exptl_absorpt_process_details 'BRUKER SADABS'
_exptl_crystal_colour yellow
_exptl_crystal_density_diffrn 1.915
_exptl_crystal_density_meas ?
_exptl_crystal_density_method 'not measured'
_exptl_crystal_description prism
_exptl_crystal_F_000 944
_exptl_crystal_size_max 0.24
_exptl_crystal_size_mid 0.14
_exptl_crystal_size_min 0.11
_refine_diff_density_max 1.366
_refine_diff_density_min -0.880
_refine_diff_density_rms 0.128
_refine_ls_extinction_method none
_refine_ls_goodness_of_fit_ref 1.070
_refine_ls_hydrogen_treatment mixed
_refine_ls_matrix_type full
_refine_ls_number_parameters 239
_refine_ls_number_reflns 3897
_refine_ls_number_restraints 0
_refine_ls_restrained_S_all 1.070
_refine_ls_R_factor_all 0.0581
_refine_ls_R_factor_gt 0.0549
_refine_ls_shift/su_max 0.005
_refine_ls_shift/su_mean 0.001
_refine_ls_structure_factor_coef Fsqd
_refine_ls_weighting_details 'calc w=1/[\s^2^(Fo^2^)+(0.1051P)^2^+2.9622P] where P=(Fo^2^+2Fc^2^)/3'
_refine_ls_weighting_scheme calc
_refine_ls_wR_factor_gt 0.1659
_refine_ls_wR_factor_ref 0.1689
_reflns_number_gt 3534
_reflns_number_total 3897
_reflns_threshold_expression >2sigma(I)
_cod_data_source_file om700773j-file002.cif
_cod_data_source_block 927_[CpRu(Car)](PF6)_(1)
_cod_depositor_comments
;
The following automatic conversions were performed:

'_symmetry_cell_setting' value 'Monoclinic' changed to 'monoclinic'
according to /home/saulius/struct/CIF-dictionaries/cif_core.dic
dictionary named 'cif_core.dic' version 2.4.1 from 2010-06-29.

Automatic conversion script
Id: cif_fix_values 1715 2011-07-08 13:25:40Z adriana 

The following automatic conversions were performed:

'_exptl_crystal_density_meas' value 'none' was changed to '?' - the
value is perceived as not measured.

Automatic conversion script
Id: cif_fix_values 3008 2015-01-20 13:52:24Z robertas 
;
_cod_original_sg_symbol_H-M P2(1)/c
_cod_database_code 4070573

loop_
_symmetry_equiv_pos_as_xyz
'x, y, z'
'-x, y+1/2, -z+1/2'
'-x, -y, -z'
'x, -y-1/2, z-1/2'

loop_
_atom_site_label
_atom_site_type_symbol
_atom_site_fract_x
_atom_site_fract_y
_atom_site_fract_z
_atom_site_U_iso_or_equiv
_atom_site_adp_type
_atom_site_occupancy
_atom_site_symmetry_multiplicity
_atom_site_calc_flag
_atom_site_refinement_flags
Ru1 Ru 0.78301(4) 0.08481(2) 0.66470(3) 0.04207(17) Uani 1 1 d .
C1 C 1.3180(7) -0.0107(4) 0.8761(6) 0.0677(14) Uani 1 1 d .
H1 H 1.3958 0.0258 0.9003 0.081 Uiso 1 1 calc R
C2 C 1.3378(8) -0.0884(4) 0.8515(6) 0.0721(18) Uani 1 1 d .
H2 H 1.4315 -0.1053 0.8595 0.087 Uiso 1 1 calc R
C3 C 1.2232(9) -0.1434(4) 0.8149(6) 0.081(2) Uani 1 1 d .
H3 H 1.2406 -0.1964 0.8002 0.097 Uiso 1 1 calc R
C4 C 1.0827(8) -0.1191(4) 0.8004(6) 0.0703(15) Uani 1 1 d .
H4 H 1.0039 -0.1550 0.7742 0.084 Uiso 1 1 calc R
C5 C 0.7823(8) -0.0156(4) 0.7937(6) 0.0734(16) Uani 1 1 d .
H5 H 0.7425 -0.0678 0.7559 0.088 Uiso 1 1 calc R
C6 C 0.6867(7) 0.0450(7) 0.8048(7) 0.091(3) Uani 1 1 d .
H6 H 0.5798 0.0346 0.7727 0.109 Uiso 1 1 calc R
C7 C 0.7382(8) 0.1220(6) 0.8371(5) 0.075(2) Uani 1 1 d .
H7 H 0.6653 0.1646 0.8253 0.090 Uiso 1 1 calc R
C8 C 0.8822(7) 0.1438(4) 0.8612(5) 0.0656(14) Uani 1 1 d .
H8 H 0.9109 0.2002 0.8685 0.079 Uiso 1 1 calc R
C11 C 0.7295(11) 0.0393(4) 0.4679(6) 0.087(2) Uani 1 1 d .
H11 H 0.7231 -0.0172 0.4429 0.104 Uiso 1 1 calc R
C12 C 0.6094(8) 0.0877(4) 0.4690(6) 0.0710(18) Uani 1 1 d .
H12 H 0.5059 0.0712 0.4438 0.085 Uiso 1 1 calc R
C13 C 0.6670(6) 0.1650(3) 0.5020(5) 0.0600(12) Uani 1 1 d .
H13 H 0.6101 0.2122 0.5069 0.072 Uiso 1 1 calc R
C14 C 0.8181(6) 0.1645(4) 0.5230(5) 0.0626(13) Uani 1 1 d .
H14 H 0.8837 0.2112 0.5450 0.075 Uiso 1 1 calc R
C15 C 0.8572(9) 0.0881(4) 0.5030(6) 0.0727(19) Uani 1 1 d .
H15 H 0.9548 0.0712 0.5071 0.087 Uiso 1 1 calc R
C4A C 1.0625(6) -0.0407(3) 0.8257(4) 0.0566(11) Uani 1 1 d .
C8A C 0.9826(6) 0.0841(3) 0.8615(5) 0.0577(13) Uani 1 1 d .
C9A C 1.1781(6) 0.0118(3) 0.8636(5) 0.0582(12) Uani 1 1 d .
C4B C 0.9324(6) 0.0036(3) 0.8235(5) 0.0586(12) Uani 1 1 d .
F1 F 0.1912(12) 0.2586(10) 0.6933(16) 0.309(9) Uani 1 1 d .
F2 F 0.3864(13) 0.1752(9) 0.5852(13) 0.282(7) Uani 1 1 d .
F3 F 0.2122(17) 0.1499(7) 0.6503(17) 0.289(7) Uani 1 1 d .
F4 F 0.1782(14) 0.2378(9) 0.5021(11) 0.259(6) Uani 1 1 d .
F5 F 0.4018(14) 0.2020(13) 0.7787(13) 0.331(10) Uani 1 1 d .
F6 F 0.3600(14) 0.2954(7) 0.633(3) 0.49(2) Uani 1 1 d .
N N 1.1313(6) 0.0872(3) 0.8868(5) 0.0615(11) Uani 1 1 d .
P1 P 0.29239(19) 0.22189(11) 0.6404(2) 0.0811(5) Uani 1 1 d .
H1N H 1.185(9) 0.147(5) 0.904(9) 0.11(3) Uiso 1 1 d .

loop_
_atom_site_aniso_label
_atom_site_aniso_U_11
_atom_site_aniso_U_22
_atom_site_aniso_U_33
_atom_site_aniso_U_23
_atom_site_aniso_U_13
_atom_site_aniso_U_12
Ru1 0.0440(2) 0.0491(3) 0.0320(2) 0.00432(11) 0.01367(16) 0.00391(12)
C1 0.067(3) 0.081(4) 0.054(3) 0.011(3) 0.022(2) -0.003(3)
C2 0.066(4) 0.102(5) 0.052(3) 0.017(3) 0.026(3) 0.030(3)
C3 0.130(6) 0.059(3) 0.053(3) 0.011(2) 0.035(4) 0.032(4)
C4 0.086(4) 0.070(3) 0.049(3) 0.014(2) 0.019(3) -0.007(3)
C5 0.093(4) 0.078(4) 0.048(3) 0.016(3) 0.027(3) -0.019(3)
C6 0.054(3) 0.170(9) 0.052(3) 0.039(4) 0.026(3) 0.006(4)
C7 0.076(4) 0.115(6) 0.043(3) 0.012(3) 0.032(3) 0.032(4)
C8 0.080(4) 0.070(3) 0.038(2) -0.004(2) 0.013(2) 0.014(3)
C11 0.155(7) 0.056(3) 0.039(3) 0.000(2) 0.027(3) 0.015(4)
C12 0.066(3) 0.088(4) 0.040(3) 0.009(2) 0.001(2) -0.016(3)
C13 0.067(3) 0.061(3) 0.045(2) 0.015(2) 0.015(2) 0.014(2)
C14 0.068(3) 0.073(3) 0.047(3) 0.013(2) 0.023(2) -0.011(3)
C15 0.085(4) 0.100(5) 0.043(3) 0.018(3) 0.037(3) 0.026(3)
C4A 0.062(3) 0.069(3) 0.035(2) 0.011(2) 0.0155(19) 0.009(2)
C8A 0.049(3) 0.087(4) 0.033(2) 0.0038(19) 0.0111(19) 0.000(2)
C9A 0.076(3) 0.056(3) 0.040(2) 0.0102(19) 0.020(2) 0.012(2)
C4B 0.069(3) 0.070(3) 0.035(2) 0.016(2) 0.019(2) 0.021(2)
F1 0.178(9) 0.388(18) 0.334(18) -0.160(15) 0.072(10) 0.114(11)
F2 0.249(11) 0.355(16) 0.335(15) 0.054(12) 0.216(12) 0.151(11)
F3 0.288(13) 0.176(10) 0.41(2) 0.125(11) 0.150(14) -0.022(9)
F4 0.251(12) 0.344(16) 0.128(7) 0.084(9) 0.014(7) 0.042(11)
F5 0.192(10) 0.49(3) 0.208(13) -0.093(15) -0.029(9) 0.099(13)
F6 0.155(9) 0.169(10) 0.99(5) 0.112(19) 0.052(17) -0.077(8)
N 0.059(3) 0.058(3) 0.057(3) -0.0011(18) 0.012(2) -0.0018(18)
P1 0.0591(9) 0.0590(9) 0.1247(16) 0.0094(9) 0.0354(10) 0.0102(6)

loop_
_atom_type_symbol
_atom_type_description
_atom_type_scat_dispersion_real
_atom_type_scat_dispersion_imag
_atom_type_scat_source
C C 0.0033 0.0016 'International Tables Vol C Tables 4.2.6.8 and 6.1.1.4'
H H 0.0000 0.0000 'International Tables Vol C Tables 4.2.6.8 and 6.1.1.4'
N N 0.0061 0.0033 'International Tables Vol C Tables 4.2.6.8 and 6.1.1.4'
F F 0.0171 0.0103 'International Tables Vol C Tables 4.2.6.8 and 6.1.1.4'
P P 0.1023 0.0942 'International Tables Vol C Tables 4.2.6.8 and 6.1.1.4'
Ru Ru -1.2594 0.8363 'International Tables Vol C Tables 4.2.6.8 and 6.1.1.4'

loop_
_geom_angle_atom_site_label_1
_geom_angle_atom_site_label_2
_geom_angle_atom_site_label_3
_geom_angle
C11 Ru1 C12 38.7(3)
C11 Ru1 C15 38.2(3)
C12 Ru1 C15 64.3(3)
C11 Ru1 C13 63.0(2)
C12 Ru1 C13 37.7(2)
C15 Ru1 C13 62.8(2)
C11 Ru1 C14 62.8(3)
C12 Ru1 C14 63.6(2)
C15 Ru1 C14 36.9(2)
C13 Ru1 C14 37.7(2)
C11 Ru1 C7 156.1(3)
C12 Ru1 C7 120.7(3)
C15 Ru1 C7 160.8(3)
C13 Ru1 C7 108.7(2)
C14 Ru1 C7 125.7(3)
C11 Ru1 C5 108.4(2)
C12 Ru1 C5 117.4(2)
C15 Ru1 C5 129.4(3)
C13 Ru1 C5 150.6(2)
C14 Ru1 C5 165.9(3)
C7 Ru1 C5 66.9(3)
C11 Ru1 C6 126.4(4)
C12 Ru1 C6 108.6(3)
C15 Ru1 C6 162.6(4)
C13 Ru1 C6 122.4(3)
C14 Ru1 C6 156.5(3)
C7 Ru1 C6 36.6(4)
C5 Ru1 C6 37.6(3)
C11 Ru1 C8 167.0(3)
C12 Ru1 C8 146.4(2)
C15 Ru1 C8 128.8(3)
C13 Ru1 C8 114.6(2)
C14 Ru1 C8 107.0(2)
C7 Ru1 C8 36.3(3)
C5 Ru1 C8 79.8(2)
C6 Ru1 C8 66.3(3)
C11 Ru1 C4B 113.4(2)
C12 Ru1 C4B 144.0(2)
C15 Ru1 C4B 109.2(2)
C13 Ru1 C4B 171.2(2)
C14 Ru1 C4B 133.7(2)
C7 Ru1 C4B 77.8(2)
C5 Ru1 C4B 37.0(2)
C6 Ru1 C4B 66.3(2)
C8 Ru1 C4B 66.9(2)
C11 Ru1 C8A 137.1(3)
C12 Ru1 C8A 174.2(2)
C15 Ru1 C8A 110.0(3)
C13 Ru1 C8A 139.9(2)
C14 Ru1 C8A 111.5(2)
C7 Ru1 C8A 64.4(2)
C5 Ru1 C8A 66.5(2)
C6 Ru1 C8A 77.0(2)
C8 Ru1 C8A 36.2(2)
C4B Ru1 C8A 37.0(2)
C2 C1 C9A 117.2(6)
C2 C1 H1 121.4
C9A C1 H1 121.4
C1 C2 C3 122.1(6)
C1 C2 H2 118.9
C3 C2 H2 118.9
C4 C3 C2 119.7(6)
C4 C3 H3 120.1
C2 C3 H3 120.1
C3 C4 C4A 118.2(6)
C3 C4 H4 120.9
C4A C4 H4 120.9
C4B C5 C6 118.6(6)
C4B C5 Ru1 73.2(3)
C6 C5 Ru1 71.2(4)
C4B C5 H5 120.5
C6 C5 H5 120.5
Ru1 C5 H5 120.5
C7 C6 C5 120.3(6)
C7 C6 Ru1 71.6(3)
C5 C6 Ru1 71.3(3)
C7 C6 H6 119.3
C5 C6 H6 119.3
Ru1 C6 H6 119.3
C6 C7 C8 122.7(6)
C6 C7 Ru1 71.8(4)
C8 C7 Ru1 73.0(3)
C6 C7 H7 118.1
C8 C7 H7 118.1
Ru1 C7 H7 118.1
C7 C8 C8A 118.4(6)
C7 C8 Ru1 70.7(3)
C8A C8 Ru1 74.1(3)
C7 C8 H8 120.6
C8A C8 H8 120.6
Ru1 C8 H8 120.6
C15 C11 C12 108.1(5)
C15 C11 Ru1 71.3(4)
C12 C11 Ru1 70.8(3)
C15 C11 H11 125.9
C12 C11 H11 125.9
Ru1 C11 H11 125.9
C13 C12 C11 106.1(6)
C13 C12 Ru1 71.5(3)
C11 C12 Ru1 70.5(3)
C13 C12 H12 126.9
C11 C12 H12 126.9
Ru1 C12 H12 126.9
C14 C13 C12 109.2(6)
C14 C13 Ru1 71.5(3)
C12 C13 Ru1 70.8(3)
C14 C13 H13 125.4
C12 C13 H13 125.4
Ru1 C13 H13 125.4
C15 C14 C13 108.6(6)
C15 C14 Ru1 71.1(3)
C13 C14 Ru1 70.8(3)
C15 C14 H14 125.7
C13 C14 H14 125.7
Ru1 C14 H14 125.7
C14 C15 C11 108.0(6)
C14 C15 Ru1 71.9(3)
C11 C15 Ru1 70.5(4)
C14 C15 H15 126.0
C11 C15 H15 126.0
Ru1 C15 H15 126.0
C9A C4A C4 120.7(5)
C9A C4A C4B 106.9(5)
C4 C4A C4B 132.3(6)
N C8A C8 131.3(5)
N C8A C4B 108.1(5)
C8 C8A C4B 120.5(5)
N C8A Ru1 129.9(4)
C8 C8A Ru1 69.7(3)
C4B C8A Ru1 70.1(3)
C4A C9A C1 122.0(5)
C4A C9A N 110.2(5)
C1 C9A N 127.8(6)
C5 C4B C8A 119.2(5)
C5 C4B C4A 135.0(6)
C8A C4B C4A 105.8(5)
C5 C4B Ru1 69.8(3)
C8A C4B Ru1 72.8(3)
C4A C4B Ru1 128.1(3)
C8A N C9A 108.9(5)
C8A N H1N 118(4)
C9A N H1N 133(5)
F6 P1 F1 93.6(13)
F6 P1 F3 174.9(11)
F1 P1 F3 81.4(9)
F6 P1 F5 95.0(12)
F1 P1 F5 90.9(9)
F3 P1 F5 86.2(10)
F6 P1 F2 93.1(11)
F1 P1 F2 173.2(9)
F3 P1 F2 91.9(9)
F5 P1 F2 89.3(7)
F6 P1 F4 88.0(11)
F1 P1 F4 88.7(8)
F3 P1 F4 90.7(8)
F5 P1 F4 176.9(10)
F2 P1 F4 90.8(8)

loop_
_geom_bond_atom_site_label_1
_geom_bond_atom_site_label_2
_geom_bond_distance
Ru1 C11 2.158(6)
Ru1 C12 2.161(6)
Ru1 C15 2.168(6)
Ru1 C13 2.170(5)
Ru1 C14 2.178(5)
Ru1 C7 2.197(5)
Ru1 C5 2.202(5)
Ru1 C6 2.200(6)
Ru1 C8 2.226(5)
Ru1 C4B 2.246(4)
Ru1 C8A 2.281(5)
C1 C2 1.359(9)
C1 C9A 1.374(8)
C1 H1 0.9300
C2 C3 1.384(10)
C2 H2 0.9300
C3 C4 1.381(10)
C3 H3 0.9300
C4 C4A 1.373(9)
C4 H4 0.9300
C5 C4B 1.412(9)
C5 C6 1.417(11)
C5 H5 0.9800
C6 C7 1.379(14)
C6 H6 0.9800
C7 C8 1.378(10)
C7 H7 0.9800
C8 C8A 1.401(8)
C8 H8 0.9800
C11 C15 1.415(11)
C11 C12 1.431(11)
C11 H11 0.9800
C12 C13 1.401(8)
C12 H12 0.9800
C13 C14 1.405(8)
C13 H13 0.9800
C14 C15 1.377(9)
C14 H14 0.9800
C15 H15 0.9800
C4A C9A 1.362(8)
C4A C4B 1.466(7)
C8A N 1.372(8)
C8A C4B 1.438(8)
C9A N 1.399(7)
F1 P1 1.464(9)
F2 P1 1.504(8)
F3 P1 1.465(10)
F4 P1 1.519(10)
F5 P1 1.517(12)
F6 P1 1.415(10)
N H1N 1.12(9)
